data_7131365
loop_
_publ_author_name
'Sharma, Rashmi'
'Vijay, Amal'
'Chattopadhayay, Sandip'
'Mukherjee, Arnab'
'Talukdar, Pinaki'

_publ_section_title
;
 Self-assembled anion channel formation by bis(1,3-propanediol)-linked
 <i>meta</i>-dipropynylbenzene-based small molecules.
;
_journal_issue 24
_journal_name_full 'Chemical communications (Cambridge, England)'
_journal_page_first 3602
_journal_page_last 3605
_journal_paper_doi 10.1039/d2cc05155a
_journal_volume 59
_journal_year 2023
_chemical_formula_sum 'C26 H35 N O5'
_chemical_formula_weight 441.55
_chemical_name_systematic N-(cyclohexylmethyl)-3,5-bis(5-hydroxy-4-(hydroxymethyl)pent-1-yn-1-yl)benzamide
_chemical_properties_physical Moisture-sensitive
_space_group_crystal_system triclinic
_space_group_IT_number 2
_space_group_name_Hall '-P 1'
_space_group_name_H-M_alt 'P -1'
_atom_sites_solution_hydrogens mixed
_audit_block_doi 10.5517/ccdc.csd.cc2cl0zz
_audit_creation_method SHELXL-2018/3
_audit_update_record
;
2022-07-22 deposited with the CCDC.	2023-03-03 downloaded from the CCDC.
;
_cell_angle_alpha 82.17(3)
_cell_angle_beta 85.54(3)
_cell_angle_gamma 88.37(3)
_cell_formula_units_Z 2
_cell_length_a 5.146(2)
_cell_length_b 11.099(5)
_cell_length_c 20.771(8)
_cell_measurement_reflns_used 2567
_cell_measurement_temperature 296(2)
_cell_measurement_theta_max 56.2
_cell_measurement_theta_min 3.8
_cell_volume 1171.5(8)
_computing_cell_refinement 'APEX2/SAINT (Bruker, 2016)'
_computing_data_collection 'APEX2 (Bruker, 2016)'
_computing_data_reduction 'SAINT/XPREP (Bruker, 2016)'
_computing_molecular_graphics 'ORTEP3 (Farrugia, 1997) and Mercury (Bruno et al., 2002)'
_computing_publication_material 'SHELXL-2018/3 (Sheldrick, 2018)'
_computing_structure_refinement 'SHELXL-2018/3 (Sheldrick, 2018)'
_computing_structure_solution 'SHELXT-2014/5 (Sheldrick, 2014)'
_diffrn_ambient_temperature 296(2)
_diffrn_measured_fraction_theta_full 0.894
_diffrn_measured_fraction_theta_max 0.894
_diffrn_measurement_device_type 'Bruker Apex2'
_diffrn_measurement_method '\w and \f scan'
_diffrn_radiation_type CuK\a
_diffrn_radiation_wavelength 1.54178
_diffrn_reflns_av_R_equivalents 0.1431
_diffrn_reflns_av_unetI/netI 0.1867
_diffrn_reflns_Laue_measured_fraction_full 0.894
_diffrn_reflns_Laue_measured_fraction_max 0.894
_diffrn_reflns_limit_h_max 5
_diffrn_reflns_limit_h_min -5
_diffrn_reflns_limit_k_max 10
_diffrn_reflns_limit_k_min -12
_diffrn_reflns_limit_l_max 23
_diffrn_reflns_limit_l_min -23
_diffrn_reflns_number 7019
_diffrn_reflns_point_group_measured_fraction_full 0.894
_diffrn_reflns_point_group_measured_fraction_max 0.894
_diffrn_reflns_theta_full 60.000
_diffrn_reflns_theta_max 60.000
_diffrn_reflns_theta_min 2.153
_diffrn_source 'Sealed tube'
_exptl_absorpt_coefficient_mu 0.692
_exptl_absorpt_correction_T_max 0.91
_exptl_absorpt_correction_T_min 0.70
_exptl_absorpt_correction_type multi-scan0
_exptl_absorpt_process_details 'SADABS (Bruker, 2016)'
_exptl_crystal_colour 'light brown'
_exptl_crystal_density_diffrn 1.252
_exptl_crystal_description needle
_exptl_crystal_F_000 476
_exptl_crystal_recrystallization_method 'Re-crystallisation from solvent: MeOH'
_exptl_crystal_size_max 0.300
_exptl_crystal_size_mid 0.100
_exptl_crystal_size_min 0.100
_refine_diff_density_max 0.848
_refine_diff_density_min -0.505
_refine_diff_density_rms 0.124
_refine_ls_extinction_coef 0.032(7)
_refine_ls_extinction_expression Fc^*^=kFc[1+0.001xFc^2^\l^3^/sin(2\q)]^-1/4^
_refine_ls_extinction_method 'SHELXL-2018/3 (Sheldrick 2018)'
_refine_ls_goodness_of_fit_ref 1.341
_refine_ls_hydrogen_treatment mixed
_refine_ls_matrix_type full
_refine_ls_number_parameters 475
_refine_ls_number_reflns 3112
_refine_ls_number_restraints 1221
_refine_ls_restrained_S_all 1.253
_refine_ls_R_factor_all 0.2521
_refine_ls_R_factor_gt 0.1390
_refine_ls_shift/su_max 0.000
_refine_ls_shift/su_mean 0.000
_refine_ls_structure_factor_coef Fsqd
_refine_ls_weighting_details 'w=1/[\s^2^(Fo^2^)+(0.2000P)^2^] where P=(Fo^2^+2Fc^2^)/3'
_refine_ls_weighting_scheme calc
_refine_ls_wR_factor_gt 0.3637
_refine_ls_wR_factor_ref 0.4229
_reflns_Friedel_coverage 0.000
_reflns_number_gt 1491
_reflns_number_total 3112
_reflns_threshold_expression 'I > 2\s(I)'
_cod_data_source_file d2cc05155a2.cif
_cod_data_source_block tri333
_cod_depositor_comments 'Adding full bibliography for 7131365.cif.'
_cod_original_cell_volume 1171.6(8)
_cod_database_code 7131365
_shelx_shelxl_version_number 2018/3
_shelx_space_group_comment
;
The symmetry employed for this shelxl refinement is uniquely defined
by the following loop, which should always be used as a source of
symmetry information in preference to the above space-group names.
They are only intended as comments.
;
_shelx_estimated_absorpt_t_min 0.819
_shelx_estimated_absorpt_t_max 0.934

loop_
_space_group_symop_operation_xyz
'x, y, z'
'-x, -y, -z'

loop_
_atom_site_label
_atom_site_type_symbol
_atom_site_fract_x
_atom_site_fract_y
_atom_site_fract_z
_atom_site_U_iso_or_equiv
_atom_site_adp_type
_atom_site_occupancy
_atom_site_site_symmetry_order
_atom_site_calc_flag
_atom_site_refinement_flags_posn
_atom_site_refinement_flags_adp
_atom_site_refinement_flags_occupancy
_atom_site_disorder_assembly
_atom_site_disorder_group
C1 C -0.1399(18) 0.0928(9) 0.2027(5) 0.038(3) Uani 1 1 d . U . . .
C2 C -0.0029(18) -0.0036(9) 0.2316(4) 0.036(3) Uani 1 1 d . U . . .
H2 H -0.057890 -0.037993 0.273626 0.043 Uiso 1 1 calc R U . . .
C3 C 0.2183(18) -0.0529(9) 0.2003(4) 0.036(3) Uani 1 1 d . U . . .
C4 C 0.2969(18) -0.0019(8) 0.1361(4) 0.035(3) Uani 1 1 d . U . . .
H4 H 0.448321 -0.030006 0.115077 0.042 Uiso 1 1 calc R U . . .
C5 C 0.1466(17) 0.0909(8) 0.1041(4) 0.029(2) Uani 1 1 d . U . . .
C6 C -0.0722(17) 0.1387(8) 0.1371(4) 0.028(2) Uani 1 1 d . U . . .
H6 H -0.172393 0.200398 0.115687 0.033 Uiso 1 1 calc R U . . .
C7 C 0.2324(19) 0.1397(9) 0.0342(4) 0.035(3) Uani 1 1 d . . . . .
C8 C 0.0975(18) 0.2237(8) -0.0725(4) 0.039(2) Uani 1 1 d D U . . .
H8A H -0.010895 0.183172 -0.098768 0.046 Uiso 1 1 calc R U . A 1
H8B H 0.277881 0.205878 -0.085664 0.046 Uiso 1 1 calc R U . A 1
C9 C 0.048(2) 0.3641(9) -0.0874(5) 0.031(3) Uani 0.752(10) 1 d D U P B 1
H9 H 0.170232 0.403665 -0.063442 0.037 Uiso 0.752(10) 1 calc R U P B 1
C10 C 0.119(2) 0.4029(10) -0.1605(5) 0.031(3) Uani 0.752(10) 1 d D U P B 1
H10A H 0.301412 0.383698 -0.170501 0.037 Uiso 0.752(10) 1 calc R U P B 1
H10B H 0.016581 0.356690 -0.185586 0.037 Uiso 0.752(10) 1 calc R U P B 1
C11 C 0.070(2) 0.5382(10) -0.1810(5) 0.035(3) Uani 0.752(10) 1 d D U P B 1
H11A H 0.101796 0.556464 -0.227893 0.042 Uiso 0.752(10) 1 calc R U P B 1
H11B H 0.191516 0.584324 -0.161084 0.042 Uiso 0.752(10) 1 calc R U P B 1
C12 C -0.210(2) 0.5781(11) -0.1611(6) 0.032(3) Uani 0.752(10) 1 d D U P B 1
H12A H -0.331250 0.540028 -0.185129 0.038 Uiso 0.752(10) 1 calc R U P B 1
H12B H -0.228345 0.665569 -0.171881 0.038 Uiso 0.752(10) 1 calc R U P B 1
C13 C -0.273(3) 0.5419(12) -0.0874(6) 0.035(3) Uani 0.752(10) 1 d D U P B 1
H13A H -0.167093 0.588502 -0.063536 0.042 Uiso 0.752(10) 1 calc R U P B 1
H13B H -0.454862 0.561719 -0.076400 0.042 Uiso 0.752(10) 1 calc R U P B 1
C14 C -0.224(2) 0.4069(10) -0.0667(5) 0.031(3) Uani 0.752(10) 1 d D U P B 1
H14A H -0.252139 0.389687 -0.019693 0.037 Uiso 0.752(10) 1 calc R U P B 1
H14B H -0.350174 0.360977 -0.085418 0.037 Uiso 0.752(10) 1 calc R U P B 1
C9' C -0.082(6) 0.326(2) -0.0975(12) 0.034(4) Uani 0.248(10) 1 d D U P B 2
H9' H -0.260493 0.296843 -0.096293 0.040 Uiso 0.248(10) 1 calc R U P B 2
C10' C 0.024(7) 0.368(3) -0.1687(12) 0.033(4) Uani 0.248(10) 1 d D U P B 2
H10C H 0.204732 0.390055 -0.169790 0.040 Uiso 0.248(10) 1 calc R U P B 2
H10D H 0.013191 0.301598 -0.194564 0.040 Uiso 0.248(10) 1 calc R U P B 2
C11' C -0.140(7) 0.477(3) -0.1973(12) 0.033(4) Uani 0.248(10) 1 d D U P B 2
H11C H -0.072395 0.504815 -0.241609 0.040 Uiso 0.248(10) 1 calc R U P B 2
H11D H -0.318768 0.452947 -0.198583 0.040 Uiso 0.248(10) 1 calc R U P B 2
C12' C -0.135(9) 0.582(2) -0.1569(15) 0.033(4) Uani 0.248(10) 1 d D U P B 2
H12C H 0.039489 0.614732 -0.161411 0.039 Uiso 0.248(10) 1 calc R U P B 2
H12D H -0.252868 0.646193 -0.173758 0.039 Uiso 0.248(10) 1 calc R U P B 2
C13' C -0.212(9) 0.543(3) -0.0851(15) 0.034(4) Uani 0.248(10) 1 d D U P B 2
H13C H -0.175255 0.609110 -0.060898 0.040 Uiso 0.248(10) 1 calc R U P B 2
H13D H -0.398331 0.530171 -0.079556 0.040 Uiso 0.248(10) 1 calc R U P B 2
C14' C -0.071(8) 0.429(3) -0.0566(12) 0.033(4) Uani 0.248(10) 1 d D U P B 2
H14C H -0.149239 0.402239 -0.013088 0.040 Uiso 0.248(10) 1 calc R U P B 2
H14D H 0.109485 0.447270 -0.052771 0.040 Uiso 0.248(10) 1 calc R U P B 2
C15 C -0.353(2) 0.1491(9) 0.2407(5) 0.038(3) Uani 1 1 d . . . . .
C16 C -0.5115(19) 0.1960(9) 0.2755(4) 0.039(3) Uani 1 1 d D . . . .
C17 C -0.719(3) 0.2432(13) 0.3206(7) 0.040(4) Uani 0.763(12) 1 d D U P C 3
H17A H -0.885935 0.239034 0.302605 0.048 Uiso 0.763(12) 1 calc R U P C 3
H17B H -0.685998 0.328086 0.322965 0.048 Uiso 0.763(12) 1 calc R U P C 3
C18 C -0.733(3) 0.1737(10) 0.3893(5) 0.037(3) Uani 0.763(12) 1 d D U P C 3
H18 H -0.557063 0.165457 0.404553 0.044 Uiso 0.763(12) 1 calc R U P C 3
C19 C -0.841(3) 0.0496(10) 0.3902(5) 0.041(3) Uani 0.763(12) 1 d D U P C 3
H19A H -1.020902 0.057524 0.379377 0.049 Uiso 0.763(12) 1 calc R U P C 3
H19B H -0.743805 0.009203 0.357066 0.049 Uiso 0.763(12) 1 calc R U P C 3
C20 C -0.904(3) 0.2435(11) 0.4347(7) 0.033(3) Uani 0.763(12) 1 d D U P C 3
H20A H -1.068467 0.265012 0.415774 0.040 Uiso 0.763(12) 1 calc R U P C 3
H20B H -0.941527 0.192003 0.475881 0.040 Uiso 0.763(12) 1 calc R U P C 3
O2 O -0.828(3) -0.0227(12) 0.4509(6) 0.054(4) Uani 0.763(12) 1 d D U P C 3
H2A H -0.745085 -0.085449 0.446170 0.082 Uiso 0.763(12) 1 calc R U P C 3
O3 O -0.781(2) 0.3518(8) 0.4462(5) 0.047(3) Uani 0.763(12) 1 d D U P C 3
H3 H -0.891333 0.405141 0.450754 0.070 Uiso 0.763(12) 1 calc R U P C 3
C17' C -0.677(12) 0.260(3) 0.325(2) 0.038(5) Uani 0.237(12) 1 d D U P C 4
H17C H -0.810147 0.309949 0.303308 0.046 Uiso 0.237(12) 1 calc R U P C 4
H17D H -0.568518 0.311881 0.345031 0.046 Uiso 0.237(12) 1 calc R U P C 4
C18' C -0.805(7) 0.163(3) 0.3774(14) 0.038(5) Uani 0.237(12) 1 d D U P C 4
H18' H -0.891635 0.107907 0.353337 0.046 Uiso 0.237(12) 1 calc R U P C 4
C19' C -0.608(6) 0.086(3) 0.4153(17) 0.038(5) Uani 0.237(12) 1 d D U P C 4
H19C H -0.479196 0.055272 0.384646 0.045 Uiso 0.237(12) 1 calc R U P C 4
H19D H -0.519082 0.136657 0.440633 0.045 Uiso 0.237(12) 1 calc R U P C 4
C20' C -1.025(6) 0.229(3) 0.4133(17) 0.038(5) Uani 0.237(12) 1 d D U P C 4
H20C H -1.139023 0.270831 0.382227 0.046 Uiso 0.237(12) 1 calc R U P C 4
H20D H -1.127397 0.169833 0.442843 0.046 Uiso 0.237(12) 1 calc R U P C 4
O2' O -0.713(7) -0.014(3) 0.4577(18) 0.031(7) Uani 0.237(12) 1 d D U P C 4
H2' H -0.832470 0.010174 0.481604 0.047 Uiso 0.237(12) 1 calc R U P C 4
O3' O -0.920(7) 0.314(3) 0.4490(16) 0.044(7) Uani 0.237(12) 1 d D U P C 4
H3' H -0.875975 0.278260 0.483914 0.066 Uiso 0.237(12) 1 calc R U P C 4
C21 C 0.361(2) -0.1519(11) 0.2353(5) 0.052(3) Uani 1 1 d . . . . .
N1 N 0.0450(14) 0.1729(7) -0.0045(3) 0.030(2) Uani 1 1 d D U . . .
O1 O 0.4740(11) 0.1466(6) 0.0163(3) 0.040(2) Uani 1 1 d . . . . .
C22 C 0.436(5) -0.250(2) 0.2673(11) 0.029(7) Uani 0.491(8) 1 d D U P D 5
C23 C 0.514(5) -0.3557(19) 0.3109(8) 0.054(4) Uani 0.491(8) 1 d D U P D 5
H23A H 0.403253 -0.419337 0.301560 0.065 Uiso 0.491(8) 1 calc R U P D 5
H23B H 0.687346 -0.375759 0.292836 0.065 Uiso 0.491(8) 1 calc R U P D 5
C24 C 0.532(4) -0.3792(17) 0.3755(8) 0.051(4) Uani 0.491(8) 1 d D U P D 5
H24 H 0.426478 -0.452530 0.381093 0.061 Uiso 0.491(8) 1 calc R U P D 5
C25 C 0.802(4) -0.452(2) 0.3935(12) 0.049(4) Uani 0.491(8) 1 d D U P D 5
H25A H 0.747831 -0.532783 0.411916 0.059 Uiso 0.491(8) 1 calc R U P D 5
H25B H 0.892850 -0.460106 0.351638 0.059 Uiso 0.491(8) 1 calc R U P D 5
C26 C 0.338(4) -0.306(2) 0.4181(10) 0.051(4) Uani 0.491(8) 1 d D U P D 5
H26A H 0.222091 -0.254699 0.391191 0.061 Uiso 0.491(8) 1 calc R U P D 5
H26B H 0.233960 -0.361009 0.449836 0.061 Uiso 0.491(8) 1 calc R U P D 5
O4 O 1.000(3) -0.4249(12) 0.4325(6) 0.047(4) Uani 0.491(8) 1 d D U P D 5
H4A H 1.044460 -0.487339 0.455191 0.070 Uiso 0.491(8) 1 calc R U P D 5
O5 O 0.506(4) -0.2352(19) 0.4496(8) 0.043(5) Uani 0.491(8) 1 d D U P D 5
H5 H 0.570834 -0.278678 0.479476 0.064 Uiso 0.491(8) 1 calc R U P D 5
C22' C 0.490(6) -0.209(2) 0.2711(13) 0.051(6) Uani 0.509(8) 1 d D U P D 6
C23' C 0.661(5) -0.3020(18) 0.3075(8) 0.058(4) Uani 0.509(8) 1 d D U P D 6
H23C H 0.598593 -0.377497 0.296095 0.069 Uiso 0.509(8) 1 calc R U P D 6
H23D H 0.827799 -0.289503 0.282851 0.069 Uiso 0.509(8) 1 calc R U P D 6
C24' C 0.722(4) -0.3318(15) 0.3608(8) 0.051(4) Uani 0.509(8) 1 d D U P D 6
H24' H 0.911725 -0.323393 0.353243 0.061 Uiso 0.509(8) 1 calc R U P D 6
C25' C 0.710(5) -0.458(2) 0.4056(11) 0.051(4) Uani 0.509(8) 1 d D U P D 6
H25C H 0.725936 -0.511050 0.372106 0.062 Uiso 0.509(8) 1 calc R U P D 6
H25D H 0.882998 -0.459683 0.421294 0.062 Uiso 0.509(8) 1 calc R U P D 6
C26' C 0.654(4) -0.2168(16) 0.3979(9) 0.051(4) Uani 0.509(8) 1 d D U P D 6
H26C H 0.781201 -0.208918 0.428941 0.061 Uiso 0.509(8) 1 calc R U P D 6
H26D H 0.651499 -0.142865 0.367051 0.061 Uiso 0.509(8) 1 calc R U P D 6
O4' O 0.587(3) -0.5364(13) 0.4559(7) 0.073(5) Uani 0.509(8) 1 d D U P D 6
H4' H 0.641933 -0.605954 0.454074 0.110 Uiso 0.509(8) 1 calc R U P D 6
O5' O 0.402(3) -0.2381(19) 0.4304(9) 0.050(5) Uani 0.509(8) 1 d D U P D 6
H5' H 0.314139 -0.175262 0.425820 0.075 Uiso 0.509(8) 1 calc R U P D 6
H1 H -0.123(7) 0.181(7) 0.017(3) 0.028(11) Uiso 1 1 d D U . . .

loop_
_atom_site_aniso_label
_atom_site_aniso_U_11
_atom_site_aniso_U_22
_atom_site_aniso_U_33
_atom_site_aniso_U_23
_atom_site_aniso_U_13
_atom_site_aniso_U_12
C1 0.032(5) 0.034(6) 0.046(5) 0.005(5) 0.003(4) -0.004(5)
C2 0.037(5) 0.036(6) 0.030(5) 0.009(4) 0.005(4) -0.014(5)
C3 0.034(5) 0.029(6) 0.040(5) 0.010(4) 0.006(4) -0.017(4)
C4 0.036(5) 0.032(6) 0.035(5) 0.001(4) 0.000(4) -0.009(4)
C5 0.034(5) 0.023(5) 0.027(5) 0.005(4) 0.003(4) -0.011(4)
C6 0.032(5) 0.023(5) 0.026(5) -0.003(4) 0.006(4) 0.001(4)
C7 0.038(6) 0.030(6) 0.035(6) 0.005(5) 0.007(5) -0.019(5)
C8 0.040(5) 0.042(6) 0.030(5) 0.009(4) 0.001(4) -0.017(4)
C9 0.028(5) 0.033(6) 0.028(5) 0.007(5) 0.001(4) -0.009(5)
C10 0.030(5) 0.031(6) 0.030(5) 0.003(4) 0.002(4) -0.001(5)
C11 0.036(6) 0.032(6) 0.032(5) 0.013(5) 0.007(4) -0.007(5)
C12 0.028(6) 0.029(6) 0.039(5) -0.006(5) 0.001(5) 0.003(5)
C13 0.031(7) 0.034(6) 0.037(5) 0.005(5) 0.003(5) -0.006(5)
C14 0.032(5) 0.032(5) 0.027(5) -0.007(4) 0.012(4) -0.004(5)
C9' 0.034(7) 0.032(7) 0.032(7) 0.006(7) 0.001(7) -0.007(7)
C10' 0.033(7) 0.032(7) 0.031(7) 0.006(7) 0.004(7) -0.007(7)
C11' 0.033(7) 0.032(7) 0.033(7) 0.005(7) 0.000(7) -0.005(7)
C12' 0.031(7) 0.033(7) 0.032(7) 0.003(7) 0.001(7) -0.004(7)
C13' 0.032(7) 0.033(7) 0.033(7) 0.003(7) 0.005(7) -0.003(7)
C14' 0.033(7) 0.032(7) 0.032(7) 0.002(6) 0.001(6) -0.006(7)
C15 0.039(6) 0.024(6) 0.047(7) 0.016(5) -0.004(5) -0.007(5)
C16 0.045(7) 0.033(7) 0.037(6) 0.004(5) -0.001(5) -0.011(5)
C17 0.051(7) 0.028(6) 0.041(6) 0.000(5) -0.001(6) -0.014(6)
C18 0.046(7) 0.027(6) 0.036(6) -0.001(5) 0.013(5) -0.017(5)
C19 0.061(7) 0.025(6) 0.034(6) -0.001(5) 0.015(5) -0.007(6)
C20 0.046(7) 0.018(6) 0.036(6) -0.009(5) 0.009(5) -0.010(6)
O2 0.084(9) 0.023(6) 0.049(6) 0.007(5) 0.019(6) 0.006(6)
O3 0.074(8) 0.022(6) 0.045(6) -0.014(5) 0.015(5) -0.025(5)
C17' 0.052(9) 0.026(8) 0.036(8) -0.005(8) 0.009(8) -0.012(8)
C18' 0.054(9) 0.024(8) 0.035(8) -0.006(8) 0.013(8) -0.012(8)
C19' 0.054(9) 0.021(8) 0.036(8) -0.011(8) 0.018(8) -0.009(8)
C20' 0.053(9) 0.024(8) 0.037(8) -0.006(8) 0.013(8) -0.010(8)
O2' 0.040(12) 0.019(11) 0.032(10) -0.009(9) 0.019(10) -0.006(10)
O3' 0.049(14) 0.040(15) 0.041(13) -0.004(13) 0.009(12) -0.015(14)
C21 0.039(7) 0.064(9) 0.044(6) 0.024(6) 0.002(5) -0.015(6)
N1 0.026(4) 0.031(5) 0.031(4) 0.002(4) 0.007(3) -0.006(4)
O1 0.026(4) 0.043(5) 0.044(4) 0.012(3) 0.005(3) -0.014(3)
C22 0.039(10) 0.024(11) 0.021(8) 0.004(8) 0.014(7) -0.004(8)
C23 0.064(8) 0.035(8) 0.056(7) 0.017(7) 0.005(7) -0.012(7)
C24 0.066(8) 0.027(8) 0.055(7) 0.005(7) 0.012(7) -0.013(7)
C25 0.062(9) 0.029(8) 0.052(8) 0.015(7) -0.005(7) -0.001(8)
C26 0.063(8) 0.028(8) 0.059(8) 0.007(7) -0.003(7) -0.002(8)
O4 0.060(9) 0.034(8) 0.046(8) -0.004(6) -0.013(7) 0.003(7)
O5 0.051(10) 0.043(9) 0.032(9) 0.002(7) -0.003(7) 0.007(9)
C22' 0.066(10) 0.034(10) 0.050(9) 0.009(9) 0.007(8) -0.016(9)
C23' 0.070(9) 0.031(8) 0.066(8) 0.011(7) 0.010(7) -0.004(7)
C24' 0.058(8) 0.034(7) 0.058(7) 0.003(7) -0.001(7) -0.013(7)
C25' 0.070(9) 0.029(8) 0.051(8) 0.014(7) -0.009(7) 0.002(7)
C26' 0.063(8) 0.024(7) 0.060(7) 0.013(6) 0.005(7) -0.006(7)
O4' 0.107(11) 0.048(9) 0.065(9) -0.018(8) -0.003(8) 0.027(9)
O5' 0.067(12) 0.027(9) 0.047(10) 0.006(9) 0.024(9) 0.009(9)

loop_
_atom_type_symbol
_atom_type_description
_atom_type_scat_dispersion_real
_atom_type_scat_dispersion_imag
_atom_type_scat_source
C C 0.0181 0.0091 'International Tables Vol C Tables 4.2.6.8 and 6.1.1.4'
H H 0.0000 0.0000 'International Tables Vol C Tables 4.2.6.8 and 6.1.1.4'
N N 0.0311 0.0180 'International Tables Vol C Tables 4.2.6.8 and 6.1.1.4'
O O 0.0492 0.0322 'International Tables Vol C Tables 4.2.6.8 and 6.1.1.4'

loop_
_geom_angle_atom_site_label_1
_geom_angle_atom_site_label_2
_geom_angle_atom_site_label_3
_geom_angle
_geom_angle_site_symmetry_1
_geom_angle_site_symmetry_3
_geom_angle_publ_flag
C2 C1 C6 119.2(9) . . ?
C2 C1 C15 119.8(8) . . ?
C6 C1 C15 121.0(8) . . ?
C1 C2 C3 122.3(8) . . ?
C1 C2 H2 118.8 . . ?
C3 C2 H2 118.8 . . ?
C2 C3 C4 118.5(9) . . ?
C2 C3 C21 119.1(8) . . ?
C4 C3 C21 122.4(9) . . ?
C5 C4 C3 119.7(9) . . ?
C5 C4 H4 120.1 . . ?
C3 C4 H4 120.1 . . ?
C4 C5 C6 120.2(8) . . ?
C4 C5 C7 118.0(9) . . ?
C6 C5 C7 121.8(8) . . ?
C5 C6 C1 119.7(8) . . ?
C5 C6 H6 120.1 . . ?
C1 C6 H6 120.1 . . ?
O1 C7 N1 124.1(8) . . ?
O1 C7 C5 119.7(8) . . ?
N1 C7 C5 116.2(8) . . ?
N1 C8 C9' 115.8(12) . . ?
N1 C8 C9 114.8(8) . . ?
N1 C8 H8A 108.6 . . ?
C9 C8 H8A 108.6 . . ?
N1 C8 H8B 108.6 . . ?
C9 C8 H8B 108.6 . . ?
H8A C8 H8B 107.5 . . ?
C14 C9 C10 111.8(8) . . ?
C14 C9 C8 114.8(9) . . ?
C10 C9 C8 108.0(8) . . ?
C14 C9 H9 107.3 . . ?
C10 C9 H9 107.3 . . ?
C8 C9 H9 107.3 . . ?
C11 C10 C9 112.4(8) . . ?
C11 C10 H10A 109.1 . . ?
C9 C10 H10A 109.1 . . ?
C11 C10 H10B 109.1 . . ?
C9 C10 H10B 109.1 . . ?
H10A C10 H10B 107.9 . . ?
C10 C11 C12 112.3(8) . . ?
C10 C11 H11A 109.1 . . ?
C12 C11 H11A 109.1 . . ?
C10 C11 H11B 109.1 . . ?
C12 C11 H11B 109.1 . . ?
H11A C11 H11B 107.9 . . ?
C11 C12 C13 110.5(8) . . ?
C11 C12 H12A 109.6 . . ?
C13 C12 H12A 109.6 . . ?
C11 C12 H12B 109.6 . . ?
C13 C12 H12B 109.6 . . ?
H12A C12 H12B 108.1 . . ?
C14 C13 C12 111.8(9) . . ?
C14 C13 H13A 109.3 . . ?
C12 C13 H13A 109.3 . . ?
C14 C13 H13B 109.3 . . ?
C12 C13 H13B 109.3 . . ?
H13A C13 H13B 107.9 . . ?
C9 C14 C13 113.4(8) . . ?
C9 C14 H14A 108.9 . . ?
C13 C14 H14A 108.9 . . ?
C9 C14 H14B 108.9 . . ?
C13 C14 H14B 108.9 . . ?
H14A C14 H14B 107.7 . . ?
C8 C9' C14' 109(2) . . ?
C8 C9' C10' 105.6(18) . . ?
C14' C9' C10' 110.6(17) . . ?
C8 C9' H9' 110.4 . . ?
C14' C9' H9' 110.4 . . ?
C10' C9' H9' 110.4 . . ?
C11' C10' C9' 109.2(15) . . ?
C11' C10' H10C 109.8 . . ?
C9' C10' H10C 109.8 . . ?
C11' C10' H10D 109.8 . . ?
C9' C10' H10D 109.8 . . ?
H10C C10' H10D 108.3 . . ?
C12' C11' C10' 111.4(17) . . ?
C12' C11' H11C 109.3 . . ?
C10' C11' H11C 109.3 . . ?
C12' C11' H11D 109.3 . . ?
C10' C11' H11D 109.3 . . ?
H11C C11' H11D 108.0 . . ?
C13' C12' C11' 112.8(18) . . ?
C13' C12' H12C 109.0 . . ?
C11' C12' H12C 109.0 . . ?
C13' C12' H12D 109.0 . . ?
C11' C12' H12D 109.0 . . ?
H12C C12' H12D 107.8 . . ?
C14' C13' C12' 113.4(17) . . ?
C14' C13' H13C 108.9 . . ?
C12' C13' H13C 108.9 . . ?
C14' C13' H13D 108.9 . . ?
C12' C13' H13D 108.9 . . ?
H13C C13' H13D 107.7 . . ?
C13' C14' C9' 112.9(17) . . ?
C13' C14' H14C 109.0 . . ?
C9' C14' H14C 109.0 . . ?
C13' C14' H14D 109.0 . . ?
C9' C14' H14D 109.0 . . ?
H14C C14' H14D 107.8 . . ?
C16 C15 C1 174.3(11) . . ?
C15 C16 C17 174.9(11) . . ?
C15 C16 C17' 171(3) . . ?
C16 C17 C18 113.6(12) . . ?
C16 C17 H17A 108.8 . . ?
C18 C17 H17A 108.8 . . ?
C16 C17 H17B 108.8 . . ?
C18 C17 H17B 108.8 . . ?
H17A C17 H17B 107.7 . . ?
C19 C18 C20 109.4(10) . . ?
C19 C18 C17 110.9(11) . . ?
C20 C18 C17 109.8(10) . . ?
C19 C18 H18 108.9 . . ?
C20 C18 H18 108.9 . . ?
C17 C18 H18 108.9 . . ?
O2 C19 C18 112.7(11) . . ?
O2 C19 H19A 109.1 . . ?
C18 C19 H19A 109.1 . . ?
O2 C19 H19B 109.1 . . ?
C18 C19 H19B 109.1 . . ?
H19A C19 H19B 107.8 . . ?
O3 C20 C18 111.3(10) . . ?
O3 C20 H20A 109.4 . . ?
C18 C20 H20A 109.4 . . ?
O3 C20 H20B 109.4 . . ?
C18 C20 H20B 109.4 . . ?
H20A C20 H20B 108.0 . . ?
C19 O2 H2A 109.5 . . ?
C20 O3 H3 109.5 . . ?
C16 C17' C18' 109(2) . . ?
C16 C17' H17C 109.9 . . ?
C18' C17' H17C 109.9 . . ?
C16 C17' H17D 109.9 . . ?
C18' C17' H17D 109.9 . . ?
H17C C17' H17D 108.3 . . ?
C19' C18' C20' 120(3) . . ?
C19' C18' C17' 113(4) . . ?
C20' C18' C17' 106.6(18) . . ?
C19' C18' H18' 105.5 . . ?
C20' C18' H18' 105.5 . . ?
C17' C18' H18' 105.5 . . ?
O2' C19' C18' 115(2) . . ?
O2' C19' H19C 108.6 . . ?
C18' C19' H19C 108.6 . . ?
O2' C19' H19D 108.6 . . ?
C18' C19' H19D 108.6 . . ?
H19C C19' H19D 107.5 . . ?
O3' C20' C18' 110(2) . . ?
O3' C20' H20C 109.7 . . ?
C18' C20' H20C 109.7 . . ?
O3' C20' H20D 109.7 . . ?
C18' C20' H20D 109.7 . . ?
H20C C20' H20D 108.2 . . ?
C19' O2' H2' 109.5 . . ?
C20' O3' H3' 109.5 . . ?
C22' C21 C3 164(2) . . ?
C22 C21 C3 167.0(13) . . ?
C7 N1 C8 122.4(8) . . ?
C7 N1 H1 116(5) . . ?
C8 N1 H1 120(5) . . ?
C21 C22 C23 173(2) . . ?
C24 C23 C22 134.1(19) . . ?
C24 C23 H23A 103.7 . . ?
C22 C23 H23A 103.7 . . ?
C24 C23 H23B 103.7 . . ?
C22 C23 H23B 103.7 . . ?
H23A C23 H23B 105.3 . . ?
C23 C24 C26 115.8(15) . . ?
C23 C24 C25 111.9(16) . . ?
C26 C24 C25 130.1(16) . . ?
C23 C24 H24 94.9 . . ?
C26 C24 H24 94.9 . . ?
C25 C24 H24 94.9 . . ?
O4 C25 C24 131(2) . . ?
O4 C25 H25A 104.5 . . ?
C24 C25 H25A 104.5 . . ?
O4 C25 H25B 104.5 . . ?
C24 C25 H25B 104.5 . . ?
H25A C25 H25B 105.6 . . ?
O5 C26 C24 103.5(15) . . ?
O5 C26 H26A 111.1 . . ?
C24 C26 H26A 111.1 . . ?
O5 C26 H26B 111.1 . . ?
C24 C26 H26B 111.1 . . ?
H26A C26 H26B 109.0 . . ?
C25 O4 H4A 109.5 . . ?
C26 O5 H5 109.5 . . ?
C21 C22' C23' 168(3) . . ?
C24' C23' C22' 140(2) . . ?
C24' C23' H23C 102.1 . . ?
C22' C23' H23C 102.1 . . ?
C24' C23' H23D 102.1 . . ?
C22' C23' H23D 102.1 . . ?
H23C C23' H23D 104.8 . . ?
C23' C24' C25' 131(2) . . ?
C23' C24' C26' 104.8(15) . . ?
C25' C24' C26' 114.7(16) . . ?
C23' C24' H24' 99.9 . . ?
C25' C24' H24' 99.9 . . ?
C26' C24' H24' 99.9 . . ?
O4' C25' C24' 150(2) . . ?
O4' C25' H25C 99.1 . . ?
C24' C25' H25C 99.1 . . ?
O4' C25' H25D 99.1 . . ?
C24' C25' H25D 99.1 . . ?
H25C C25' H25D 104.0 . . ?
O5' C26' C24' 106.1(15) . . ?
O5' C26' H26C 110.5 . . ?
C24' C26' H26C 110.5 . . ?
O5' C26' H26D 110.5 . . ?
C24' C26' H26D 110.5 . . ?
H26C C26' H26D 108.7 . . ?
C25' O4' H4' 109.5 . . ?
C26' O5' H5' 109.5 . . ?

loop_
_geom_bond_atom_site_label_1
_geom_bond_atom_site_label_2
_geom_bond_distance
_geom_bond_site_symmetry_2
_geom_bond_publ_flag
C1 C2 1.360(12) . ?
C1 C6 1.410(12) . ?
C1 C15 1.476(14) . ?
C2 C3 1.402(12) . ?
C2 H2 0.9300 . ?
C3 C4 1.409(11) . ?
C3 C21 1.448(13) . ?
C4 C5 1.396(12) . ?
C4 H4 0.9300 . ?
C5 C6 1.400(12) . ?
C5 C7 1.515(11) . ?
C6 H6 0.9300 . ?
C7 O1 1.271(10) . ?
C7 N1 1.316(11) . ?
C8 N1 1.455(10) . ?
C8 C9' 1.503(18) . ?
C8 C9 1.564(12) . ?
C8 H8A 0.9700 . ?
C8 H8B 0.9700 . ?
C9 C14 1.517(12) . ?
C9 C10 1.539(12) . ?
C9 H9 0.9800 . ?
C10 C11 1.524(12) . ?
C10 H10A 0.9700 . ?
C10 H10B 0.9700 . ?
C11 C12 1.535(13) . ?
C11 H11A 0.9700 . ?
C11 H11B 0.9700 . ?
C12 C13 1.541(12) . ?
C12 H12A 0.9700 . ?
C12 H12B 0.9700 . ?
C13 C14 1.521(13) . ?
C13 H13A 0.9700 . ?
C13 H13B 0.9700 . ?
C14 H14A 0.9700 . ?
C14 H14B 0.9700 . ?
C9' C14' 1.520(19) . ?
C9' C10' 1.549(19) . ?
C9' H9' 0.9800 . ?
C10' C11' 1.540(19) . ?
C10' H10C 0.9700 . ?
C10' H10D 0.9700 . ?
C11' C12' 1.523(19) . ?
C11' H11C 0.9700 . ?
C11' H11D 0.9700 . ?
C12' C13' 1.520(19) . ?
C12' H12C 0.9700 . ?
C12' H12D 0.9700 . ?
C13' C14' 1.518(19) . ?
C13' H13C 0.9700 . ?
C13' H13D 0.9700 . ?
C14' H14C 0.9700 . ?
C14' H14D 0.9700 . ?
C15 C16 1.201(13) . ?
C16 C17 1.495(14) . ?
C16 C17' 1.52(2) . ?
C17 C18 1.524(14) . ?
C17 H17A 0.9700 . ?
C17 H17B 0.9700 . ?
C18 C19 1.497(13) . ?
C18 C20 1.516(14) . ?
C18 H18 0.9800 . ?
C19 O2 1.404(12) . ?
C19 H19A 0.9700 . ?
C19 H19B 0.9700 . ?
C20 O3 1.433(13) . ?
C20 H20A 0.9700 . ?
C20 H20B 0.9700 . ?
O2 H2A 0.8200 . ?
O3 H3 0.8200 . ?
C17' C18' 1.54(2) . ?
C17' H17C 0.9700 . ?
C17' H17D 0.9700 . ?
C18' C19' 1.51(2) . ?
C18' C20' 1.528(19) . ?
C18' H18' 0.9800 . ?
C19' O2' 1.41(2) . ?
C19' H19C 0.9700 . ?
C19' H19D 0.9700 . ?
C20' O3' 1.42(2) . ?
C20' H20C 0.9700 . ?
C20' H20D 0.9700 . ?
O2' H2' 0.8200 . ?
O3' H3' 0.8200 . ?
C21 C22' 1.15(2) . ?
C21 C22 1.26(2) . ?
N1 H1 0.95(2) . ?
C22 C23 1.448(19) . ?
C23 C24 1.342(18) . ?
C23 H23A 0.9700 . ?
C23 H23B 0.9700 . ?
C24 C26 1.56(2) . ?
C24 C25 1.63(2) . ?
C24 H24 0.9800 . ?
C25 O4 1.411(17) . ?
C25 H25A 0.9700 . ?
C25 H25B 0.9700 . ?
C26 O5 1.438(18) . ?
C26 H26A 0.9700 . ?
C26 H26B 0.9700 . ?
O4 H4A 0.8200 . ?
O5 H5 0.8200 . ?
C22' C23' 1.50(2) . ?
C23' C24' 1.178(18) . ?
C23' H23C 0.9700 . ?
C23' H23D 0.9700 . ?
C24' C25' 1.570(19) . ?
C24' C26' 1.60(2) . ?
C24' H24' 0.9800 . ?
C25' O4' 1.392(16) . ?
C25' H25C 0.9700 . ?
C25' H25D 0.9700 . ?
C26' O5' 1.422(17) . ?
C26' H26C 0.9700 . ?
C26' H26D 0.9700 . ?
O4' H4' 0.8200 . ?
O5' H5' 0.8200 . ?

loop_
_geom_hbond_atom_site_label_D
_geom_hbond_atom_site_label_H
_geom_hbond_atom_site_label_A
_geom_hbond_distance_DH
_geom_hbond_distance_HA
_geom_hbond_distance_DA
_geom_hbond_angle_DHA
_geom_hbond_site_symmetry_A
_geom_hbond_publ_flag
C20^c H20B^c O2^c 0.97 2.51 3.411(16) 154.0 2_356 yes
C24^e H24^e O4^e 0.98 2.40 2.93(2) 113.5 1_455 yes
C26^e H26B^e O4^e 0.97 1.51 2.19(3) 122.5 1_455 yes
O4^e H4A^e O4^e 0.82 2.40 3.06(3) 138.3 2_746 yes
N1 H1 O1 0.95(2) 2.12(5) 2.953(9) 146(7) 1_455 yes
C20^c H20B^c O2^c 0.97 2.51 3.411(16) 154.0 2_356 yes
C24^e H24^e O4^e 0.98 2.40 2.93(2) 113.5 1_455 yes
C26^e H26B^e O4^e 0.97 1.51 2.19(3) 122.5 1_455 yes
O4^e H4A^e O4^e 0.82 2.40 3.06(3) 138.3 2_746 yes
N1 H1 O1 0.95(2) 2.12(5) 2.953(9) 146(7) 1_455 yes

loop_
_geom_torsion_atom_site_label_1
_geom_torsion_atom_site_label_2
_geom_torsion_atom_site_label_3
_geom_torsion_atom_site_label_4
_geom_torsion
_geom_torsion_site_symmetry_1
_geom_torsion_site_symmetry_2
_geom_torsion_site_symmetry_3
_geom_torsion_site_symmetry_4
_geom_torsion_publ_flag
C6 C1 C2 C3 5.6(14) . . . . ?
C15 C1 C2 C3 -173.3(9) . . . . ?
C1 C2 C3 C4 -1.4(14) . . . . ?
C1 C2 C3 C21 177.1(9) . . . . ?
C2 C3 C4 C5 -3.5(13) . . . . ?
C21 C3 C4 C5 178.0(9) . . . . ?
C3 C4 C5 C6 4.1(13) . . . . ?
C3 C4 C5 C7 -177.6(8) . . . . ?
C4 C5 C6 C1 0.2(13) . . . . ?
C7 C5 C6 C1 -178.1(8) . . . . ?
C2 C1 C6 C5 -5.0(14) . . . . ?
C15 C1 C6 C5 173.9(8) . . . . ?
C4 C5 C7 O1 -35.0(13) . . . . ?
C6 C5 C7 O1 143.3(9) . . . . ?
C4 C5 C7 N1 145.2(9) . . . . ?
C6 C5 C7 N1 -36.5(13) . . . . ?
N1 C8 C9 C14 -55.9(13) . . . . ?
N1 C8 C9 C10 178.7(8) . . . . ?
C14 C9 C10 C11 51.1(14) . . . . ?
C8 C9 C10 C11 178.2(9) . . . . ?
C9 C10 C11 C12 -53.6(14) . . . . ?
C10 C11 C12 C13 54.7(14) . . . . ?
C11 C12 C13 C14 -54.2(14) . . . . ?
C10 C9 C14 C13 -51.4(15) . . . . ?
C8 C9 C14 C13 -174.8(10) . . . . ?
C12 C13 C14 C9 53.6(16) . . . . ?
N1 C8 C9' C14' 58(3) . . . . ?
N1 C8 C9' C10' 177.0(16) . . . . ?
C8 C9' C10' C11' -177(2) . . . . ?
C14' C9' C10' C11' -59(3) . . . . ?
C9' C10' C11' C12' 58(3) . . . . ?
C10' C11' C12' C13' -53(4) . . . . ?
C11' C12' C13' C14' 49(5) . . . . ?
C12' C13' C14' C9' -50(5) . . . . ?
C8 C9' C14' C13' 171(3) . . . . ?
C10' C9' C14' C13' 55(4) . . . . ?
C16 C17 C18 C19 -71.2(17) . . . . ?
C16 C17 C18 C20 167.8(12) . . . . ?
C20 C18 C19 O2 -65.9(15) . . . . ?
C17 C18 C19 O2 172.8(13) . . . . ?
C19 C18 C20 O3 167.6(11) . . . . ?
C17 C18 C20 O3 -70.5(15) . . . . ?
C16 C17' C18' C19' 62(6) . . . . ?
C16 C17' C18' C20' -164(4) . . . . ?
C20' C18' C19' O2' 61(5) . . . . ?
C17' C18' C19' O2' -172(4) . . . . ?
C19' C18' C20' O3' 62(4) . . . . ?
C17' C18' C20' O3' -67(5) . . . . ?
C2 C3 C21 C22' -71(7) . . . . ?
C4 C3 C21 C22' 108(7) . . . . ?
C2 C3 C21 C22 57(7) . . . . ?
C4 C3 C21 C22 -125(7) . . . . ?
O1 C7 N1 C8 -1.1(15) . . . . ?
C5 C7 N1 C8 178.7(8) . . . . ?
C9' C8 N1 C7 -141.2(16) . . . . ?
C9 C8 N1 C7 -105.3(11) . . . . ?
C22 C23 C24 C26 29(4) . . . . ?
C22 C23 C24 C25 -136(3) . . . . ?
C23 C24 C25 O4 126(3) . . . . ?
C26 C24 C25 O4 -37(4) . . . . ?
C23 C24 C26 O5 -117(2) . . . . ?
C25 C24 C26 O5 45(3) . . . . ?
C3 C21 C22' C23' -161(9) . . . . ?
C21 C22' C23' C24' -159(12) . . . . ?
C22' C23' C24' C25' 125(3) . . . . ?
C22' C23' C24' C26' -19(4) . . . . ?
C23' C24' C25' O4' -99(5) . . . . ?
C26' C24' C25' O4' 43(5) . . . . ?
C23' C24' C26' O5' 95(2) . . . . ?
C25' C24' C26' O5' -56(2) . . . . ?
